data_4120149
loop_
_publ_author_name
'Takeaki Iwamoto'
'Nobuyoshi Ohnishi'
'Naohiko Akasaka'
'Koichi Ohno'
'Shintaro Ishida'

_publ_section_title
;
 Anthryl-Substituted 3-Silylene-2-silaaziridine Obtained by Isomerization
 of Disilacyclopropanimine: An Exocyclic Silene Showing a Distinct
 Intramolecular Charge Transfer Transition
;
_journal_name_full 'Journal of the American Chemical Society'
_journal_page_first 10606
_journal_page_last 10609
_journal_paper_doi 10.1021/ja404045f
_journal_volume 135
_journal_year 2013
_chemical_formula_sum 'C43 H67 N Si6'
_chemical_formula_weight 766.52
_chemical_name_systematic
; 
 ? 
;
_space_group_IT_number 2
_symmetry_cell_setting triclinic
_symmetry_space_group_name_Hall '-P 1'
_symmetry_space_group_name_H-M 'P -1'
_atom_sites_solution_hydrogens geom
_atom_sites_solution_primary direct
_atom_sites_solution_secondary difmap
_audit_creation_method SHELXL-97
_cell_angle_alpha 95.759(7)
_cell_angle_beta 98.683(7)
_cell_angle_gamma 96.673(7)
_cell_formula_units_Z 2
_cell_length_a 11.348(5)
_cell_length_b 11.504(5)
_cell_length_c 18.296(8)
_cell_measurement_reflns_used 2158
_cell_measurement_temperature 100(2)
_cell_measurement_theta_max 0.00
_cell_measurement_theta_min 0.00
_cell_volume 2328.2(18)
_computing_cell_refinement 'APEX2 (Bruker AXS, 2006)'
_computing_data_collection 'APEX2 (Bruker AXS, 2006)'
_computing_data_reduction 'SAINT (Bruker AXS, 2004)'
_computing_molecular_graphics 'XSHEL (Bruker AXS,2002)'
_computing_publication_material 'XCIF (Bruker AXS, 2001)'
_computing_structure_refinement 'SHELXL-97 (Sheldrick, 1997)'
_computing_structure_solution 'SHELXS-97 (Sheldrick, 1997)'
_diffrn_ambient_temperature 100(2)
_diffrn_detector_area_resol_mean 8.333
_diffrn_measured_fraction_theta_full 0.975
_diffrn_measured_fraction_theta_max 0.975
_diffrn_measurement_device_type 'Bruker APEXII CCD area detector'
_diffrn_measurement_method 'phi and omega scans'
_diffrn_radiation_monochromator 'Bruker Helios multilayer confocal mirror'
_diffrn_radiation_source 'Bruker TXS fine-focus rotating anode'
_diffrn_radiation_type MoK\a
_diffrn_radiation_wavelength 0.71073
_diffrn_reflns_av_R_equivalents 0.0333
_diffrn_reflns_av_sigmaI/netI 0.0947
_diffrn_reflns_limit_h_max 13
_diffrn_reflns_limit_h_min -13
_diffrn_reflns_limit_k_max 12
_diffrn_reflns_limit_k_min -13
_diffrn_reflns_limit_l_max 21
_diffrn_reflns_limit_l_min -20
_diffrn_reflns_number 10939
_diffrn_reflns_theta_full 25.00
_diffrn_reflns_theta_max 25.00
_diffrn_reflns_theta_min 1.80
_exptl_absorpt_coefficient_mu 0.208
_exptl_absorpt_correction_T_max 0.9795
_exptl_absorpt_correction_T_min 0.9216
_exptl_absorpt_correction_type empirical
_exptl_absorpt_process_details
;
SADABS Sheldrick 1996
;
_exptl_crystal_colour 'pale yellow'
_exptl_crystal_density_diffrn 1.093
_exptl_crystal_description prism
_exptl_crystal_F_000 832
_exptl_crystal_size_max 0.40
_exptl_crystal_size_mid 0.20
_exptl_crystal_size_min 0.10
_platon_squeeze_details
;
;
_refine_diff_density_max 0.448
_refine_diff_density_min -0.392
_refine_diff_density_rms 0.070
_refine_ls_extinction_method none
_refine_ls_goodness_of_fit_ref 0.996
_refine_ls_hydrogen_treatment constr
_refine_ls_matrix_type full
_refine_ls_number_parameters 467
_refine_ls_number_reflns 8000
_refine_ls_number_restraints 0
_refine_ls_restrained_S_all 0.996
_refine_ls_R_factor_all 0.0991
_refine_ls_R_factor_gt 0.0586
_refine_ls_shift/su_max 0.000
_refine_ls_shift/su_mean 0.000
_refine_ls_structure_factor_coef Fsqd
_refine_ls_weighting_details 'calc w=1/[\s^2^(Fo^2^)+(0.0595P)^2^+0.0000P] where P=(Fo^2^+2Fc^2^)/3'
_refine_ls_weighting_scheme calc
_refine_ls_wR_factor_gt 0.1208
_refine_ls_wR_factor_ref 0.1325
_reflns_number_gt 5219
_reflns_number_total 8000
_reflns_threshold_expression >2sigma(I)
_cod_data_source_file ja404045f_si_002_4.cif
_cod_data_source_block (R*,R*)-silaaziridine_8_no11
_cod_original_cell_volume 2328.3(19)
_cod_database_code 4120149

loop_
_symmetry_equiv_pos_as_xyz
'x, y, z'
'-x, -y, -z'

loop_
_atom_site_label
_atom_site_type_symbol
_atom_site_fract_x
_atom_site_fract_y
_atom_site_fract_z
_atom_site_U_iso_or_equiv
_atom_site_adp_type
_atom_site_occupancy
_atom_site_symmetry_multiplicity
_atom_site_calc_flag
_atom_site_refinement_flags
Si1 Si 0.35733(8) 0.19545(8) 0.24234(5) 0.0139(2) Uani 1 1 d .
Si2 Si 0.57343(9) 0.41923(9) 0.26485(5) 0.0197(2) Uani 1 1 d .
Si3 Si 0.44583(9) 0.00762(8) 0.34960(5) 0.0189(2) Uani 1 1 d .
Si4 Si 0.38709(9) -0.07511(8) 0.17849(5) 0.0186(2) Uani 1 1 d .
Si5 Si 0.07028(8) 0.08462(8) 0.22911(5) 0.0182(2) Uani 1 1 d .
H1 H 0.1268 -0.0232 0.2147 0.022 Uiso 1 1 calc R
Si6 Si 0.41771(9) 0.34941(9) 0.10674(5) 0.0208(2) Uani 1 1 d .
N1 N 0.2771(2) 0.2458(2) 0.31241(13) 0.0148(6) Uani 1 1 d .
C1 C 0.4705(3) 0.2920(3) 0.19984(16) 0.0161(7) Uani 1 1 d .
C2 C -0.0052(3) 0.0624(3) 0.31455(17) 0.0183(8) Uani 1 1 d .
C3 C 0.4354(3) 0.0599(3) 0.25287(16) 0.0155(7) Uani 1 1 d .
C4 C 0.1904(3) 0.5354(3) 0.28696(18) 0.0228(8) Uani 1 1 d .
H2 H 0.1508 0.5717 0.2476 0.027 Uiso 1 1 calc R
C5 C 0.5533(3) 0.1961(3) 0.18167(17) 0.0174(8) Uani 1 1 d .
H3 H 0.5185 0.1487 0.1334 0.021 Uiso 1 1 calc R
H4 H 0.6339 0.2353 0.1773 0.021 Uiso 1 1 calc R
C6 C -0.0902(3) 0.1437(3) 0.42379(18) 0.0229(8) Uani 1 1 d .
C7 C -0.0338(3) 0.1604(3) 0.35959(17) 0.0207(8) Uani 1 1 d .
C8 C 0.1942(3) 0.2113(3) 0.23360(16) 0.0162(7) Uani 1 1 d .
C9 C 0.1622(3) 0.3304(3) 0.20775(17) 0.0179(8) Uani 1 1 d .
H5 H 0.2024 0.3499 0.1653 0.021 Uiso 1 1 calc R
H6 H 0.0742 0.3275 0.1929 0.021 Uiso 1 1 calc R
C10 C 0.2687(3) 0.3651(3) 0.33288(17) 0.0165(7) Uani 1 1 d .
C11 C 0.5649(3) 0.1153(3) 0.24312(17) 0.0192(8) Uani 1 1 d .
H7 H 0.6070 0.1609 0.2905 0.023 Uiso 1 1 calc R
H8 H 0.6126 0.0519 0.2297 0.023 Uiso 1 1 calc R
C12 C -0.0085(3) 0.2781(3) 0.34400(18) 0.0220(8) Uani 1 1 d .
H9 H 0.0256 0.2917 0.3008 0.026 Uiso 1 1 calc R
C13 C -0.0994(3) -0.0672(3) 0.39653(18) 0.0220(8) Uani 1 1 d .
C14 C -0.0403(3) -0.0519(3) 0.33334(18) 0.0222(8) Uani 1 1 d .
C15 C 0.2961(3) -0.0320(3) 0.37683(18) 0.0245(9) Uani 1 1 d .
H10 H 0.3066 -0.0650 0.4244 0.037 Uiso 1 1 calc R
H11 H 0.2468 -0.0907 0.3384 0.037 Uiso 1 1 calc R
H12 H 0.2560 0.0386 0.3820 0.037 Uiso 1 1 calc R
C16 C -0.1345(3) -0.1822(3) 0.4141(2) 0.0291(9) Uani 1 1 d .
H13 H -0.1732 -0.1907 0.4562 0.035 Uiso 1 1 calc R
C17 C -0.0538(3) 0.0807(3) 0.14552(18) 0.0238(8) Uani 1 1 d .
C18 C -0.1220(3) 0.0308(3) 0.43994(18) 0.0267(9) Uani 1 1 d .
H14 H -0.1603 0.0201 0.4819 0.032 Uiso 1 1 calc R
C19 C 0.5228(3) -0.1379(3) 0.15424(19) 0.0263(9) Uani 1 1 d .
H15 H 0.5711 -0.1566 0.1996 0.039 Uiso 1 1 calc R
H16 H 0.5710 -0.0801 0.1312 0.039 Uiso 1 1 calc R
H17 H 0.4975 -0.2098 0.1192 0.039 Uiso 1 1 calc R
C20 C -0.0310(3) 0.3723(3) 0.38832(19) 0.0245(8) Uani 1 1 d .
H18 H -0.0117 0.4499 0.3762 0.029 Uiso 1 1 calc R
C21 C 0.2086(3) 0.4196(3) 0.27585(17) 0.0178(8) Uani 1 1 d .
C22 C 0.3037(3) 0.4265(3) 0.40471(17) 0.0190(8) Uani 1 1 d .
C23 C 0.5324(3) 0.1217(3) 0.42439(17) 0.0267(9) Uani 1 1 d .
H19 H 0.4954 0.1945 0.4236 0.040 Uiso 1 1 calc R
H20 H 0.6156 0.1374 0.4158 0.040 Uiso 1 1 calc R
H21 H 0.5315 0.0929 0.4730 0.040 Uiso 1 1 calc R
C24 C 0.3566(4) 0.4937(3) 0.1125(2) 0.0385(11) Uani 1 1 d .
H22 H 0.4215 0.5578 0.1124 0.058 Uiso 1 1 calc R
H23 H 0.3228 0.5052 0.1585 0.058 Uiso 1 1 calc R
H24 H 0.2935 0.4936 0.0695 0.058 Uiso 1 1 calc R
C25 C -0.0836(3) 0.3549(3) 0.45283(19) 0.0261(9) Uani 1 1 d .
H25 H -0.0975 0.4208 0.4845 0.031 Uiso 1 1 calc R
C26 C -0.1135(3) 0.2449(3) 0.46893(18) 0.0268(9) Uani 1 1 d .
H26 H -0.1510 0.2341 0.5112 0.032 Uiso 1 1 calc R
C27 C -0.1145(3) -0.2801(3) 0.3729(2) 0.0291(9) Uani 1 1 d .
H27 H -0.1397 -0.3562 0.3853 0.035 Uiso 1 1 calc R
C28 C -0.1489(3) 0.1594(4) 0.1614(2) 0.0357(10) Uani 1 1 d .
H28 H -0.2152 0.1469 0.1192 0.053 Uiso 1 1 calc R
H29 H -0.1128 0.2422 0.1688 0.053 Uiso 1 1 calc R
H30 H -0.1797 0.1395 0.2065 0.053 Uiso 1 1 calc R
C29 C 0.2885(3) -0.1999(3) 0.20616(19) 0.0249(9) Uani 1 1 d .
H31 H 0.2106 -0.1748 0.2125 0.037 Uiso 1 1 calc R
H32 H 0.3270 -0.2228 0.2532 0.037 Uiso 1 1 calc R
H33 H 0.2762 -0.2673 0.1673 0.037 Uiso 1 1 calc R
C30 C 0.3017(4) 0.2415(3) 0.04307(19) 0.0356(10) Uani 1 1 d .
H34 H 0.2680 0.2795 0.0005 0.053 Uiso 1 1 calc R
H35 H 0.2373 0.2147 0.0701 0.053 Uiso 1 1 calc R
H36 H 0.3389 0.1737 0.0252 0.053 Uiso 1 1 calc R
C31 C -0.0042(3) 0.1159(3) 0.07635(18) 0.0269(9) Uani 1 1 d .
H37 H 0.0562 0.0655 0.0651 0.040 Uiso 1 1 calc R
H38 H 0.0328 0.1984 0.0858 0.040 Uiso 1 1 calc R
H39 H -0.0700 0.1063 0.0339 0.040 Uiso 1 1 calc R
C32 C -0.0195(3) -0.1590(3) 0.2918(2) 0.0268(9) Uani 1 1 d .
H40 H 0.0204 -0.1538 0.2500 0.032 Uiso 1 1 calc R
C33 C 0.3521(3) 0.3644(3) 0.46984(18) 0.0269(9) Uani 1 1 d .
H41 H 0.4391 0.3882 0.4835 0.040 Uiso 1 1 calc R
H42 H 0.3359 0.2789 0.4557 0.040 Uiso 1 1 calc R
H43 H 0.3127 0.3859 0.5124 0.040 Uiso 1 1 calc R
C34 C 0.2312(3) 0.5991(3) 0.35722(19) 0.0266(9) Uani 1 1 d .
H44 H 0.2212 0.6799 0.3657 0.032 Uiso 1 1 calc R
C35 C 0.2858(3) 0.5440(3) 0.41404(18) 0.0240(9) Uani 1 1 d .
H45 H 0.3122 0.5882 0.4616 0.029 Uiso 1 1 calc R
C36 C 0.5364(3) -0.1186(3) 0.35475(19) 0.0288(9) Uani 1 1 d .
H46 H 0.5483 -0.1392 0.4058 0.043 Uiso 1 1 calc R
H47 H 0.6148 -0.0957 0.3403 0.043 Uiso 1 1 calc R
H48 H 0.4935 -0.1868 0.3208 0.043 Uiso 1 1 calc R
C37 C -0.1187(4) -0.0470(3) 0.1268(2) 0.0385(11) Uani 1 1 d .
H49 H -0.1529 -0.0710 0.1699 0.058 Uiso 1 1 calc R
H50 H -0.0611 -0.1000 0.1144 0.058 Uiso 1 1 calc R
H51 H -0.1833 -0.0510 0.0841 0.058 Uiso 1 1 calc R
C38 C 0.6180(5) 0.3871(4) 0.3615(2) 0.0561(15) Uani 1 1 d .
H52 H 0.6587 0.4593 0.3924 0.084 Uiso 1 1 calc R
H53 H 0.6728 0.3272 0.3619 0.084 Uiso 1 1 calc R
H54 H 0.5462 0.3578 0.3814 0.084 Uiso 1 1 calc R
C39 C 0.3047(3) -0.0459(3) 0.08710(18) 0.0286(9) Uani 1 1 d .
H55 H 0.2765 -0.1208 0.0554 0.043 Uiso 1 1 calc R
H56 H 0.3589 0.0039 0.0625 0.043 Uiso 1 1 calc R
H57 H 0.2357 -0.0055 0.0954 0.043 Uiso 1 1 calc R
C40 C 0.5455(4) 0.3692(4) 0.0537(2) 0.0512(13) Uani 1 1 d .
H58 H 0.5146 0.3805 0.0023 0.077 Uiso 1 1 calc R
H59 H 0.5870 0.2991 0.0538 0.077 Uiso 1 1 calc R
H60 H 0.6021 0.4385 0.0772 0.077 Uiso 1 1 calc R
C41 C -0.0554(3) -0.2669(3) 0.3110(2) 0.0298(9) Uani 1 1 d .
H61 H -0.0403 -0.3353 0.2821 0.036 Uiso 1 1 calc R
C42 C 0.5160(4) 0.5623(3) 0.2770(2) 0.0499(13) Uani 1 1 d .
H62 H 0.5701 0.6149 0.3166 0.075 Uiso 1 1 calc R
H63 H 0.4355 0.5502 0.2905 0.075 Uiso 1 1 calc R
H64 H 0.5118 0.5978 0.2303 0.075 Uiso 1 1 calc R
C43 C 0.7175(4) 0.4514(5) 0.2294(3) 0.082(2) Uani 1 1 d .
H65 H 0.7008 0.4702 0.1781 0.122 Uiso 1 1 calc R
H66 H 0.7604 0.3823 0.2306 0.122 Uiso 1 1 calc R
H67 H 0.7673 0.5187 0.2608 0.122 Uiso 1 1 calc R

loop_
_atom_site_aniso_label
_atom_site_aniso_U_11
_atom_site_aniso_U_22
_atom_site_aniso_U_33
_atom_site_aniso_U_23
_atom_site_aniso_U_13
_atom_site_aniso_U_12
Si1 0.0137(5) 0.0149(5) 0.0129(4) 0.0022(4) 0.0012(4) 0.0017(4)
Si2 0.0186(5) 0.0182(6) 0.0211(5) 0.0006(4) 0.0033(4) -0.0011(4)
Si3 0.0211(5) 0.0181(6) 0.0180(5) 0.0059(4) 0.0009(4) 0.0041(4)
Si4 0.0191(5) 0.0154(5) 0.0208(5) 0.0007(4) 0.0027(4) 0.0021(4)
Si5 0.0138(5) 0.0178(5) 0.0219(5) -0.0005(4) 0.0026(4) 0.0008(4)
Si6 0.0247(6) 0.0226(6) 0.0164(5) 0.0071(4) 0.0041(4) 0.0036(4)
N1 0.0152(15) 0.0155(16) 0.0125(13) 0.0007(11) 0.0003(11) 0.0001(12)
C1 0.0171(19) 0.0162(19) 0.0148(16) 0.0015(13) 0.0025(14) 0.0024(14)
C2 0.0117(18) 0.018(2) 0.0232(18) 0.0005(15) -0.0004(14) 0.0013(14)
C3 0.0184(18) 0.0122(18) 0.0156(16) 0.0037(13) 0.0007(14) 0.0013(14)
C4 0.023(2) 0.020(2) 0.0271(19) 0.0069(16) 0.0038(16) 0.0070(16)
C5 0.0156(18) 0.0144(19) 0.0227(17) 0.0005(14) 0.0055(15) 0.0023(14)
C6 0.0162(19) 0.032(2) 0.0192(18) 0.0012(16) 0.0004(15) 0.0036(16)
C7 0.0121(18) 0.027(2) 0.0204(18) 0.0008(15) -0.0026(15) -0.0017(15)
C8 0.0171(18) 0.0172(19) 0.0137(16) 0.0002(14) 0.0002(14) 0.0046(15)
C9 0.0160(18) 0.020(2) 0.0182(17) 0.0029(14) 0.0033(14) 0.0035(15)
C10 0.0104(17) 0.0171(19) 0.0220(17) 0.0021(14) 0.0041(14) 0.0001(14)
C11 0.0144(18) 0.020(2) 0.0224(18) 0.0013(15) 0.0004(15) 0.0025(15)
C12 0.020(2) 0.021(2) 0.0235(18) -0.0023(15) 0.0047(15) 0.0003(16)
C13 0.0148(19) 0.024(2) 0.0257(18) 0.0056(16) 0.0017(15) -0.0012(15)
C14 0.0125(18) 0.027(2) 0.0251(19) 0.0019(16) -0.0007(15) -0.0014(16)
C15 0.029(2) 0.025(2) 0.0197(18) 0.0047(15) 0.0054(16) 0.0015(17)
C16 0.029(2) 0.032(2) 0.0259(19) 0.0069(17) 0.0020(17) 0.0012(18)
C17 0.0152(19) 0.028(2) 0.0251(19) -0.0044(16) 0.0023(15) 0.0003(16)
C18 0.026(2) 0.033(2) 0.0208(18) 0.0062(16) 0.0045(16) 0.0004(17)
C19 0.031(2) 0.017(2) 0.031(2) -0.0019(15) 0.0079(17) 0.0054(16)
C20 0.021(2) 0.020(2) 0.032(2) -0.0004(16) 0.0035(16) 0.0042(16)
C21 0.0127(18) 0.021(2) 0.0191(17) 0.0013(14) 0.0039(14) -0.0006(15)
C22 0.0178(19) 0.020(2) 0.0192(17) 0.0009(14) 0.0048(15) -0.0004(15)
C23 0.030(2) 0.030(2) 0.0203(18) 0.0067(16) 0.0013(16) 0.0056(17)
C24 0.064(3) 0.026(2) 0.027(2) 0.0076(17) 0.005(2) 0.012(2)
C25 0.023(2) 0.028(2) 0.0253(19) -0.0065(16) 0.0049(16) 0.0051(17)
C26 0.026(2) 0.033(2) 0.0218(19) -0.0008(16) 0.0071(16) 0.0050(18)
C27 0.026(2) 0.026(2) 0.035(2) 0.0093(18) 0.0036(18) -0.0014(17)
C28 0.019(2) 0.054(3) 0.033(2) -0.0022(19) 0.0029(17) 0.0112(19)
C29 0.029(2) 0.0115(19) 0.033(2) 0.0009(15) 0.0044(17) 0.0007(16)
C30 0.047(3) 0.029(2) 0.026(2) 0.0051(17) -0.0121(19) 0.004(2)
C31 0.017(2) 0.035(2) 0.0248(19) -0.0067(16) -0.0023(16) 0.0057(17)
C32 0.020(2) 0.025(2) 0.036(2) 0.0033(17) 0.0081(17) 0.0019(16)
C33 0.034(2) 0.027(2) 0.0201(18) 0.0010(15) 0.0059(17) 0.0045(17)
C34 0.034(2) 0.012(2) 0.033(2) -0.0024(16) 0.0076(18) 0.0011(17)
C35 0.025(2) 0.023(2) 0.0210(18) -0.0055(15) 0.0053(16) -0.0015(17)
C36 0.033(2) 0.026(2) 0.030(2) 0.0104(17) 0.0011(18) 0.0133(18)
C37 0.025(2) 0.039(3) 0.041(2) -0.0089(19) -0.0053(19) -0.013(2)
C38 0.087(4) 0.028(3) 0.036(2) -0.0032(19) -0.027(2) -0.007(2)
C39 0.033(2) 0.025(2) 0.0246(19) -0.0024(16) 0.0009(17) 0.0029(18)
C40 0.050(3) 0.078(4) 0.037(2) 0.034(2) 0.021(2) 0.014(3)
C41 0.022(2) 0.021(2) 0.045(2) 0.0021(17) 0.0040(18) -0.0004(17)
C42 0.047(3) 0.019(2) 0.070(3) -0.010(2) -0.024(2) 0.007(2)
C43 0.047(3) 0.103(5) 0.076(4) -0.054(3) 0.036(3) -0.049(3)

loop_
_atom_type_symbol
_atom_type_description
_atom_type_scat_dispersion_real
_atom_type_scat_dispersion_imag
_atom_type_scat_source
C C 0.0033 0.0016 'International Tables Vol C Tables 4.2.6.8 and 6.1.1.4'
H H 0.0000 0.0000 'International Tables Vol C Tables 4.2.6.8 and 6.1.1.4'
N N 0.0061 0.0033 'International Tables Vol C Tables 4.2.6.8 and 6.1.1.4'
Si Si 0.0817 0.0704 'International Tables Vol C Tables 4.2.6.8 and 6.1.1.4'

loop_
_geom_angle_atom_site_label_1
_geom_angle_atom_site_label_2
_geom_angle_atom_site_label_3
_geom_angle
N1 Si1 C8 51.60(12)
N1 Si1 C3 119.36(14)
C8 Si1 C3 129.84(15)
N1 Si1 C1 125.19(14)
C8 Si1 C1 124.09(15)
C3 Si1 C1 101.24(15)
C42 Si2 C38 103.5(2)
C42 Si2 C43 105.3(3)
C38 Si2 C43 104.9(3)
C42 Si2 C1 117.45(17)
C38 Si2 C1 114.70(16)
C43 Si2 C1 109.86(16)
C15 Si3 C23 106.71(16)
C15 Si3 C36 110.89(17)
C23 Si3 C36 103.14(17)
C15 Si3 C3 113.07(15)
C23 Si3 C3 112.36(15)
C36 Si3 C3 110.19(16)
C19 Si4 C39 104.22(17)
C19 Si4 C29 106.06(17)
C39 Si4 C29 104.27(16)
C19 Si4 C3 109.89(15)
C39 Si4 C3 115.88(16)
C29 Si4 C3 115.48(15)
C8 Si5 C17 112.14(15)
C8 Si5 C2 119.95(14)
C17 Si5 C2 107.77(15)
C40 Si6 C30 104.1(2)
C40 Si6 C24 105.9(2)
C30 Si6 C24 106.77(19)
C40 Si6 C1 109.98(18)
C30 Si6 C1 112.68(15)
C24 Si6 C1 116.53(16)
C10 N1 C8 105.7(2)
C10 N1 Si1 123.9(2)
C8 N1 Si1 67.31(16)
C5 C1 Si1 97.9(2)
C5 C1 Si6 105.9(2)
Si1 C1 Si6 118.85(17)
C5 C1 Si2 106.2(2)
Si1 C1 Si2 117.77(16)
Si6 C1 Si2 108.23(16)
C14 C2 C7 117.4(3)
C14 C2 Si5 121.6(3)
C7 C2 Si5 121.0(2)
C11 C3 Si1 98.0(2)
C11 C3 Si3 108.2(2)
Si1 C3 Si3 114.69(17)
C11 C3 Si4 107.2(2)
Si1 C3 Si4 118.66(17)
Si3 C3 Si4 108.82(16)
C21 C4 C34 118.9(3)
C11 C5 C1 110.3(3)
C18 C6 C26 121.5(3)
C18 C6 C7 119.4(3)
C26 C6 C7 119.1(3)
C12 C7 C2 122.4(3)
C12 C7 C6 116.7(3)
C2 C7 C6 121.0(3)
C9 C8 N1 105.2(2)
C9 C8 Si1 114.2(2)
N1 C8 Si1 61.10(15)
C9 C8 Si5 119.4(2)
N1 C8 Si5 115.0(2)
Si1 C8 Si5 124.32(19)
C21 C9 C8 103.9(3)
C21 C10 N1 113.8(3)
C21 C10 C22 120.0(3)
N1 C10 C22 125.9(3)
C5 C11 C3 109.0(3)
C20 C12 C7 122.7(3)
C18 C13 C16 120.3(3)
C18 C13 C14 119.6(3)
C16 C13 C14 120.0(3)
C2 C14 C13 120.9(3)
C2 C14 C32 123.4(3)
C13 C14 C32 115.7(3)
C27 C16 C13 122.1(4)
C28 C17 C31 108.6(3)
C28 C17 C37 107.0(3)
C31 C17 C37 107.9(3)
C28 C17 Si5 112.7(2)
C31 C17 Si5 112.3(2)
C37 C17 Si5 108.0(3)
C6 C18 C13 121.7(3)
C12 C20 C25 120.0(3)
C4 C21 C10 121.3(3)
C4 C21 C9 128.3(3)
C10 C21 C9 110.2(3)
C35 C22 C10 117.2(3)
C35 C22 C33 121.7(3)
C10 C22 C33 121.0(3)
C26 C25 C20 119.8(3)
C25 C26 C6 121.6(3)
C16 C27 C41 118.7(3)
C41 C32 C14 121.8(4)
C35 C34 C4 119.6(3)
C34 C35 C22 122.7(3)
C32 C41 C27 121.6(4)

loop_
_geom_bond_atom_site_label_1
_geom_bond_atom_site_label_2
_geom_bond_distance
Si1 N1 1.770(3)
Si1 C8 1.865(4)
Si1 C3 1.893(4)
Si1 C1 1.905(3)
Si2 C42 1.845(4)
Si2 C38 1.851(4)
Si2 C43 1.860(4)
Si2 C1 1.938(3)
Si3 C15 1.861(4)
Si3 C23 1.869(3)
Si3 C36 1.876(4)
Si3 C3 1.917(3)
Si4 C19 1.868(4)
Si4 C39 1.870(4)
Si4 C29 1.875(3)
Si4 C3 1.928(3)
Si5 C8 1.891(3)
Si5 C17 1.909(4)
Si5 C2 1.917(3)
Si6 C40 1.868(4)
Si6 C30 1.871(3)
Si6 C24 1.871(4)
Si6 C1 1.925(3)
N1 C10 1.404(4)
N1 C8 1.584(4)
C1 C5 1.572(5)
C2 C14 1.420(5)
C2 C7 1.427(5)
C3 C11 1.576(4)
C4 C21 1.372(5)
C4 C34 1.399(4)
C5 C11 1.530(4)
C6 C18 1.380(5)
C6 C26 1.433(5)
C6 C7 1.439(5)
C7 C12 1.417(5)
C8 C9 1.558(5)
C9 C21 1.517(4)
C10 C21 1.401(5)
C10 C22 1.405(4)
C12 C20 1.360(5)
C13 C18 1.384(5)
C13 C16 1.420(5)
C13 C14 1.437(5)
C14 C32 1.444(5)
C16 C27 1.353(5)
C17 C28 1.529(5)
C17 C31 1.532(5)
C17 C37 1.546(5)
C20 C25 1.422(5)
C22 C35 1.388(5)
C22 C33 1.515(5)
C25 C26 1.344(5)
C27 C41 1.412(5)
C32 C41 1.358(5)
C34 C35 1.377(5)

loop_
_geom_torsion_atom_site_label_1
_geom_torsion_atom_site_label_2
_geom_torsion_atom_site_label_3
_geom_torsion_atom_site_label_4
_geom_torsion
C8 Si1 N1 C10 -94.2(3)
C3 Si1 N1 C10 146.3(2)
C1 Si1 N1 C10 14.2(3)
C3 Si1 N1 C8 -119.47(18)
C1 Si1 N1 C8 108.4(2)
N1 Si1 C1 C5 149.82(18)
C8 Si1 C1 C5 -146.32(19)
C3 Si1 C1 C5 11.1(2)
N1 Si1 C1 Si6 -97.1(2)
C8 Si1 C1 Si6 -33.3(3)
C3 Si1 C1 Si6 124.13(19)
N1 Si1 C1 Si2 36.8(3)
C8 Si1 C1 Si2 100.6(2)
C3 Si1 C1 Si2 -102.0(2)
C40 Si6 C1 C5 -41.7(3)
C30 Si6 C1 C5 73.9(3)
C24 Si6 C1 C5 -162.2(2)
C40 Si6 C1 Si1 -150.4(2)
C30 Si6 C1 Si1 -34.7(3)
C24 Si6 C1 Si1 89.2(2)
C40 Si6 C1 Si2 71.8(2)
C30 Si6 C1 Si2 -172.58(18)
C24 Si6 C1 Si2 -48.7(2)
C42 Si2 C1 C5 164.1(2)
C38 Si2 C1 C5 -74.0(3)
C43 Si2 C1 C5 43.8(3)
C42 Si2 C1 Si1 -87.6(3)
C38 Si2 C1 Si1 34.3(3)
C43 Si2 C1 Si1 152.1(3)
C42 Si2 C1 Si6 50.8(3)
C38 Si2 C1 Si6 172.6(2)
C43 Si2 C1 Si6 -69.5(3)
C8 Si5 C2 C14 -142.5(3)
C17 Si5 C2 C14 87.6(3)
C8 Si5 C2 C7 40.8(3)
C17 Si5 C2 C7 -89.1(3)
N1 Si1 C3 C11 -126.12(18)
C8 Si1 C3 C11 171.20(18)
C1 Si1 C3 C11 15.7(2)
N1 Si1 C3 Si3 -11.8(2)
C8 Si1 C3 Si3 -74.5(2)
C1 Si1 C3 Si3 130.02(16)
N1 Si1 C3 Si4 119.20(18)
C8 Si1 C3 Si4 56.5(3)
C1 Si1 C3 Si4 -98.99(19)
C15 Si3 C3 C11 168.4(2)
C23 Si3 C3 C11 47.5(3)
C36 Si3 C3 C11 -66.9(3)
C15 Si3 C3 Si1 60.2(2)
C23 Si3 C3 Si1 -60.7(2)
C36 Si3 C3 Si1 -175.11(17)
C15 Si3 C3 Si4 -75.4(2)
C23 Si3 C3 Si4 163.71(17)
C36 Si3 C3 Si4 49.3(2)
C19 Si4 C3 C11 27.5(3)
C39 Si4 C3 C11 -90.2(3)
C29 Si4 C3 C11 147.4(2)
C19 Si4 C3 Si1 137.16(19)
C39 Si4 C3 Si1 19.4(3)
C29 Si4 C3 Si1 -102.9(2)
C19 Si4 C3 Si3 -89.28(19)
C39 Si4 C3 Si3 152.95(18)
C29 Si4 C3 Si3 30.6(2)
Si1 C1 C5 C11 -37.3(3)
Si6 C1 C5 C11 -160.3(2)
Si2 C1 C5 C11 84.7(3)
C14 C2 C7 C12 -176.9(3)
Si5 C2 C7 C12 0.0(4)
C14 C2 C7 C6 3.3(5)
Si5 C2 C7 C6 -179.9(2)
C18 C6 C7 C12 177.1(3)
C26 C6 C7 C12 -2.0(5)
C18 C6 C7 C2 -3.0(5)
C26 C6 C7 C2 177.9(3)
C10 N1 C8 C9 11.1(3)
Si1 N1 C8 C9 -109.6(2)
C10 N1 C8 Si1 120.7(2)
C10 N1 C8 Si5 -122.4(2)
Si1 N1 C8 Si5 117.0(2)
N1 Si1 C8 C9 94.6(2)
C3 Si1 C8 C9 -166.60(19)
C1 Si1 C8 C9 -16.0(3)
C3 Si1 C8 N1 98.8(2)
C1 Si1 C8 N1 -110.58(18)
N1 Si1 C8 Si5 -101.9(2)
C3 Si1 C8 Si5 -3.1(3)
C1 Si1 C8 Si5 147.48(17)
C17 Si5 C8 C9 34.8(3)
C2 Si5 C8 C9 -93.1(3)
C17 Si5 C8 N1 161.3(2)
C2 Si5 C8 N1 33.3(3)
C17 Si5 C8 Si1 -127.9(2)
C2 Si5 C8 Si1 104.2(2)
N1 C8 C9 C21 -9.0(3)
Si1 C8 C9 C21 -73.7(3)
Si5 C8 C9 C21 121.9(2)
C8 N1 C10 C21 -9.1(3)
Si1 N1 C10 C21 63.8(3)
C8 N1 C10 C22 164.4(3)
Si1 N1 C10 C22 -122.7(3)
C1 C5 C11 C3 55.7(3)
Si1 C3 C11 C5 -40.1(3)
Si3 C3 C11 C5 -159.4(2)
Si4 C3 C11 C5 83.3(3)
C2 C7 C12 C20 -177.3(3)
C6 C7 C12 C20 2.6(5)
C7 C2 C14 C13 -1.6(5)
Si5 C2 C14 C13 -178.4(3)
C7 C2 C14 C32 178.7(3)
Si5 C2 C14 C32 1.8(5)
C18 C13 C14 C2 -0.3(5)
C16 C13 C14 C2 179.6(3)
C18 C13 C14 C32 179.4(3)
C16 C13 C14 C32 -0.6(5)
C18 C13 C16 C27 179.7(4)
C14 C13 C16 C27 -0.2(5)
C8 Si5 C17 C28 -85.7(3)
C2 Si5 C17 C28 48.4(3)
C8 Si5 C17 C31 37.3(3)
C2 Si5 C17 C31 171.4(2)
C8 Si5 C17 C37 156.2(2)
C2 Si5 C17 C37 -69.7(3)
C26 C6 C18 C13 -179.9(3)
C7 C6 C18 C13 1.0(5)
C16 C13 C18 C6 -179.3(3)
C14 C13 C18 C6 0.7(5)
C7 C12 C20 C25 -0.9(5)
C34 C4 C21 C10 -1.1(5)
C34 C4 C21 C9 173.4(3)
N1 C10 C21 C4 178.7(3)
C22 C10 C21 C4 4.7(5)
N1 C10 C21 C9 3.3(4)
C22 C10 C21 C9 -170.7(3)
C8 C9 C21 C4 -170.8(3)
C8 C9 C21 C10 4.2(3)
C21 C10 C22 C35 -5.5(5)
N1 C10 C22 C35 -178.7(3)
C21 C10 C22 C33 170.9(3)
N1 C10 C22 C33 -2.3(5)
C12 C20 C25 C26 -1.6(5)
C20 C25 C26 C6 2.1(5)
C18 C6 C26 C25 -179.4(3)
C7 C6 C26 C25 -0.3(5)
C13 C16 C27 C41 0.9(6)
C2 C14 C32 C41 -179.4(3)
C13 C14 C32 C41 0.9(5)
C21 C4 C34 C35 -1.6(5)
C4 C34 C35 C22 0.6(5)
C10 C22 C35 C34 2.9(5)
C33 C22 C35 C34 -173.5(3)
C14 C32 C41 C27 -0.3(6)
C16 C27 C41 C32 -0.6(6)

loop_
_platon_squeeze_void_nr
_platon_squeeze_void_average_x
_platon_squeeze_void_average_y
_platon_squeeze_void_average_z
_platon_squeeze_void_volume
_platon_squeeze_void_count_electrons
_platon_squeeze_void_content
1 0.000 0.500 1.000 260 55 ' '
